data_2101516
loop_
_publ_author_name
'Hammond, R.'
'Barbier, J.'

_publ_section_title
;
 Structural chemistry of NaCoPO~4~
;
_journal_issue 3
_journal_name_full 'Acta Crystallographica Section B'
_journal_page_first 440
_journal_page_last 449
_journal_paper_doi 10.1107/S0108768195016259
_journal_volume 52
_journal_year 1996
_chemical_formula_sum 'Co Na O4 P'
_chemical_formula_weight 176.89
_chemical_name_systematic
;
 \a-sodium cobalt phosphate
;
_space_group_IT_number 62
_symmetry_cell_setting orthorhombic
_symmetry_space_group_name_Hall '-P 2ac 2n'
_symmetry_space_group_name_H-M 'P n m a'
_audit_creation_method SHELXL
_cell_angle_alpha 90.00
_cell_angle_beta 90.00
_cell_angle_gamma 90.00
_cell_formula_units_Z 4
_cell_length_a 8.871(3)
_cell_length_b 6.780(3)
_cell_length_c 5.0230(10)
_cell_measurement_reflns_used 20
_cell_measurement_temperature 293(2)
_cell_measurement_theta_max 20
_cell_measurement_theta_min 3
_cell_volume 302.11(18)
_computing_molecular_graphics 'SHELXTL-Plus (Sheldrick, 1991)'
_computing_structure_refinement 'SHELXL-93 (Sheldrick, 1993)'
_computing_structure_solution 'SHELXS-86 (Sheldrick, 1990)'
_diffrn_ambient_temperature 293(2)
_diffrn_measurement_device 'Siemens R3m/V diffractometer'
_diffrn_measurement_method '\q-2\q scan'
_diffrn_radiation_monochromator graphite
_diffrn_radiation_source 'fine-focus sealed tube'
_diffrn_radiation_type AgK\a
_diffrn_radiation_wavelength 0.56086
_diffrn_reflns_av_R_equivalents 0.0370
_diffrn_reflns_av_sigmaI/netI 0.0609
_diffrn_reflns_limit_h_max 15
_diffrn_reflns_limit_h_min 0
_diffrn_reflns_limit_k_max 12
_diffrn_reflns_limit_k_min 0
_diffrn_reflns_limit_l_max 8
_diffrn_reflns_limit_l_min -8
_diffrn_reflns_number 1812
_diffrn_reflns_theta_max 30.02
_diffrn_reflns_theta_min 3.62
_diffrn_standards_decay_% 0
_diffrn_standards_interval_count 100
_diffrn_standards_number 3
_exptl_absorpt_coefficient_mu 3.189
_exptl_absorpt_correction_T_max 0.587
_exptl_absorpt_correction_T_min 0.515
_exptl_absorpt_correction_type 'empirical from \y-scans'
_exptl_crystal_colour orange-pink
_exptl_crystal_density_diffrn 3.889
_exptl_crystal_density_meas ?
_exptl_crystal_density_method .
_exptl_crystal_description 'square prism'
_exptl_crystal_F_000 340
_exptl_crystal_size_max 0.14
_exptl_crystal_size_mid 0.11
_exptl_crystal_size_min 0.05
_refine_diff_density_max 0.749
_refine_diff_density_min -0.637
_refine_ls_extinction_coef 0.034(3)
_refine_ls_extinction_method SHELXL
_refine_ls_goodness_of_fit_all 0.797
_refine_ls_goodness_of_fit_obs 0.936
_refine_ls_hydrogen_treatment noref
_refine_ls_matrix_type full
_refine_ls_number_parameters 41
_refine_ls_number_reflns 945
_refine_ls_number_restraints 0
_refine_ls_restrained_S_all 0.797
_refine_ls_restrained_S_obs 0.936
_refine_ls_R_factor_all 0.0602
_refine_ls_R_factor_obs 0.0308
_refine_ls_shift/esd_max 0.000
_refine_ls_shift/esd_mean 0.000
_refine_ls_structure_factor_coef Fsqd
_refine_ls_weighting_details 'w=1/[\s^2^(Fo^2^)+(0.0269P)^2^+0.0000P] where P=(Fo^2^+2Fc^2^)/3'
_refine_ls_weighting_scheme calc
_refine_ls_wR_factor_all 0.0653
_refine_ls_wR_factor_obs 0.0603
_reflns_number_observed 598
_reflns_number_total 945
_reflns_observed_criterion >2sigma(I)
_cod_data_source_file br0046.cif
_cod_data_source_block alpha
_cod_depositor_comments
;
The following automatic conversions were performed:

'_refine_ls_weighting_scheme' value 'calc
w=1/[\s^2^(Fo^2^)+(0.0269P)^2^+0.0000P] where P=(Fo^2^+2Fc^2^)/3' was
changed to 'calc'. New tag '_refine_ls_weighting_details' was
created. The value of the new tag was set to
'w=1/[\s^2^(Fo^2^)+(0.0269P)^2^+0.0000P] where P=(Fo^2^+2Fc^2^)/3'.

Automatic conversion script
Id: cif_fix_values 3143 2015-03-26 13:38:13Z robertas 
;
_cod_original_cell_volume 302.1(2)
_cod_original_formula_sum 'Na Co P O4'
_cod_database_code 2101516

loop_
_symmetry_equiv_pos_as_xyz
'x, y, z'
'-x+1/2, -y, z+1/2'
'-x, y+1/2, -z'
'x+1/2, -y+1/2, -z+1/2'
'-x, -y, -z'
'x-1/2, y, -z-1/2'
'x, -y-1/2, z'
'-x-1/2, y-1/2, z-1/2'

loop_
_atom_site_aniso_label
_atom_site_aniso_U_11
_atom_site_aniso_U_22
_atom_site_aniso_U_33
_atom_site_aniso_U_12
_atom_site_aniso_U_13
_atom_site_aniso_U_23
Na1 0.0152(5) 0.0223(6) 0.0123(6) 0.000 0.0014(5) 0.000
Co1 0.0133(2) 0.0174(2) 0.0147(2) -0.0061(2) 0.00688(14) -0.0078(2)
P1 0.0069(3) 0.0113(3) 0.0074(3) 0.000 -0.0006(2) 0.000
O1 0.0089(8) 0.0174(9) 0.0084(8) 0.000 0.0013(6) 0.000
O2 0.0062(7) 0.0140(9) 0.0098(8) 0.000 0.0003(6) 0.000
O3 0.0152(6) 0.0152(7) 0.0119(5) -0.0023(6) -0.0049(5) -0.0019(5)

loop_
_atom_site_label
_atom_site_fract_x
_atom_site_fract_y
_atom_site_fract_z
_atom_site_U_iso_or_equiv
_atom_site_thermal_displace_type
_atom_site_calc_flag
_atom_site_refinement_flags
_atom_site_occupancy
_atom_site_type_symbol
Na1 0.85208(15) 0.2500 0.5315(3) 0.0166(3) Uani d S 1 Na
Co1 0.5000 0.5000 0.5000 0.01514(11) Uani d S 1 Co
P1 0.17765(8) 0.2500 0.4621(2) 0.00853(14) Uani d S 1 P
O1 0.1180(2) 0.2500 0.7495(4) 0.0116(4) Uani d S 1 O
O2 0.3530(2) 0.2500 0.4516(4) 0.0100(3) Uani d S 1 O
O3 0.1231(2) 0.0661(2) 0.3165(3) 0.0141(3) Uani d . 1 O

loop_
_atom_type_symbol
_atom_type_description
_atom_type_scat_dispersion_real
_atom_type_scat_dispersion_imag
_atom_type_scat_source
O O 0.0056 0.0036 'International Tables Vol C Tables 4.2.6.8 and 6.1.1.4'
Na Na 0.0218 0.0150 'International Tables Vol C Tables 4.2.6.8 and 6.1.1.4'
P P 0.0667 0.0580 'International Tables Vol C Tables 4.2.6.8 and 6.1.1.4'
Co Co 0.3050 0.6296 'International Tables Vol C Tables 4.2.6.8 and 6.1.1.4'

loop_
_geom_angle_atom_site_label_1
_geom_angle_atom_site_label_2
_geom_angle_atom_site_label_3
_geom_angle_site_symmetry_1
_geom_angle_site_symmetry_3
_geom_angle
_geom_angle_publ_flag
O3 Na1 O3 5_656 3_656 139.32(9) yes
O3 Na1 O1 5_656 6_657 85.92(5) yes
O3 Na1 O1 3_656 6_657 85.92(5) yes
O3 Na1 O2 5_656 6_656 109.49(5) yes
O3 Na1 O2 3_656 6_656 109.49(5) yes
O1 Na1 O2 6_657 6_656 118.10(9) yes
O3 Na1 O2 5_656 6_657 70.47(5) yes
O3 Na1 O2 3_656 6_657 70.47(5) yes
O1 Na1 O2 6_657 6_657 62.26(7) yes
O2 Na1 O2 6_656 6_657 179.64(10) yes
O3 Na1 O1 5_656 1_655 76.82(5) yes
O3 Na1 O1 3_656 1_655 76.82(5) yes
O1 Na1 O1 6_657 1_655 127.19(6) yes
O2 Na1 O1 6_656 1_655 114.72(8) yes
O2 Na1 O1 6_657 1_655 64.92(7) yes
O3 Na1 P1 5_656 1_655 86.81(5) yes
O3 Na1 P1 3_656 1_655 86.81(5) yes
O1 Na1 P1 6_657 1_655 158.97(7) yes
O2 Na1 P1 6_656 1_655 82.93(6) yes
O2 Na1 P1 6_657 1_655 96.71(6) yes
O1 Na1 P1 1_655 1_655 31.79(5) yes
O3 Na1 O3 5_656 7_665 116.44(6) yes
O3 Na1 O3 3_656 7_665 69.09(6) yes
O1 Na1 O3 6_657 7_665 154.42(4) yes
O2 Na1 O3 6_656 7_665 68.10(6) yes
O2 Na1 O3 6_657 7_665 111.58(6) yes
O1 Na1 O3 1_655 7_665 53.70(5) yes
P1 Na1 O3 1_655 7_665 30.34(3) yes
O3 Na1 O3 5_656 1_655 69.09(6) yes
O3 Na1 O3 3_656 1_655 116.44(6) yes
O1 Na1 O3 6_657 1_655 154.42(4) yes
O2 Na1 O3 6_656 1_655 68.10(6) yes
O2 Na1 O3 6_657 1_655 111.58(6) yes
O1 Na1 O3 1_655 1_655 53.70(5) yes
P1 Na1 O3 1_655 1_655 30.34(3) yes
O3 Na1 O3 7_665 1_655 50.65(7) yes
O3 Na1 P1 5_656 6_656 109.53(5) yes
O3 Na1 P1 3_656 6_656 109.53(5) yes
O1 Na1 P1 6_657 6_656 85.94(7) yes
O2 Na1 P1 6_656 6_656 32.16(5) yes
O2 Na1 P1 6_657 6_656 148.20(7) yes
O1 Na1 P1 1_655 6_656 146.88(7) yes
P1 Na1 P1 1_655 6_656 115.09(5) yes
O3 Na1 P1 7_665 6_656 97.03(5) yes
O3 Na1 P1 1_655 6_656 97.03(5) yes
O3 Na1 O3 5_656 6_656 82.43(5) yes
O3 Na1 O3 3_656 6_656 131.25(6) yes
O1 Na1 O3 6_657 6_656 70.70(6) yes
O2 Na1 O3 6_656 6_656 53.90(5) yes
O2 Na1 O3 6_657 6_656 126.41(6) yes
O1 Na1 O3 1_655 6_656 150.73(5) yes
P1 Na1 O3 1_655 6_656 127.69(5) yes
O3 Na1 O3 7_665 6_656 121.88(5) yes
O3 Na1 O3 1_655 6_656 99.63(5) yes
P1 Na1 O3 6_656 6_656 30.05(3) yes
O3 Na1 O3 5_656 4 131.25(6) yes
O3 Na1 O3 3_656 4 82.43(5) yes
O1 Na1 O3 6_657 4 70.70(6) yes
O2 Na1 O3 6_656 4 53.90(5) yes
O2 Na1 O3 6_657 4 126.41(6) yes
O1 Na1 O3 1_655 4 150.73(5) yes
P1 Na1 O3 1_655 4 127.69(5) yes
O3 Na1 O3 7_665 4 99.63(5) yes
O3 Na1 O3 1_655 4 121.88(5) yes
P1 Na1 O3 6_656 4 30.05(3) yes
O3 Na1 O3 6_656 4 49.90(7) yes
O3 Co1 O3 8_666 4 180.0 yes
O3 Co1 O2 8_666 . 86.26(7) yes
O3 Co1 O2 4 . 93.74(7) yes
O3 Co1 O2 8_666 5_666 93.74(7) yes
O3 Co1 O2 4 5_666 86.26(7) yes
O2 Co1 O2 . 5_666 180.0 yes
O3 Co1 O1 8_666 6_657 88.80(7) yes
O3 Co1 O1 4 6_657 91.20(7) yes
O2 Co1 O1 . 6_657 76.30(6) yes
O2 Co1 O1 5_666 6_657 103.70(6) yes
O3 Co1 O1 8_666 2_564 91.20(7) yes
O3 Co1 O1 4 2_564 88.80(7) yes
O2 Co1 O1 . 2_564 103.70(6) yes
O2 Co1 O1 5_666 2_564 76.30(6) yes
O1 Co1 O1 6_657 2_564 180.0 yes
O3 Co1 Na1 8_666 6_557 45.54(5) yes
O3 Co1 Na1 4 6_557 134.46(5) yes
O2 Co1 Na1 . 6_557 54.16(5) yes
O2 Co1 Na1 5_666 6_557 125.84(5) yes
O1 Co1 Na1 6_657 6_557 53.52(6) yes
O1 Co1 Na1 2_564 6_557 126.48(6) yes
O3 Co1 Na1 8_666 2_664 134.46(5) yes
O3 Co1 Na1 4 2_664 45.54(5) yes
O2 Co1 Na1 . 2_664 125.84(5) yes
O2 Co1 Na1 5_666 2_664 54.16(5) yes
O1 Co1 Na1 6_657 2_664 126.48(6) yes
O1 Co1 Na1 2_564 2_664 53.52(6) yes
Na1 Co1 Na1 6_557 2_664 180.0 yes
O3 Co1 Na1 8_666 6_556 121.79(5) yes
O3 Co1 Na1 4 6_556 58.21(5) yes
O2 Co1 Na1 . 6_556 44.75(5) yes
O2 Co1 Na1 5_666 6_556 135.25(5) yes
O1 Co1 Na1 6_657 6_556 103.33(4) yes
O1 Co1 Na1 2_564 6_556 76.67(4) yes
Na1 Co1 Na1 6_557 6_556 98.91(3) yes
Na1 Co1 Na1 2_664 6_556 81.09(3) yes
O3 Co1 Na1 8_666 2_665 58.21(5) yes
O3 Co1 Na1 4 2_665 121.79(5) yes
O2 Co1 Na1 . 2_665 135.25(5) yes
O2 Co1 Na1 5_666 2_665 44.75(5) yes
O1 Co1 Na1 6_657 2_665 76.67(4) yes
O1 Co1 Na1 2_564 2_665 103.33(4) yes
Na1 Co1 Na1 6_557 2_665 81.09(3) yes
Na1 Co1 Na1 2_664 2_665 98.91(3) yes
Na1 Co1 Na1 6_556 2_665 180.0 yes
O3 Co1 Na1 8_666 5_666 56.20(5) yes
O3 Co1 Na1 4 5_666 123.80(5) yes
O2 Co1 Na1 . 5_666 80.69(5) yes
O2 Co1 Na1 5_666 5_666 99.31(5) yes
O1 Co1 Na1 6_657 5_666 139.17(5) yes
O1 Co1 Na1 2_564 5_666 40.83(5) yes
Na1 Co1 Na1 6_557 5_666 85.68(3) yes
Na1 Co1 Na1 2_664 5_666 94.32(3) yes
Na1 Co1 Na1 6_556 5_666 82.23(3) yes
Na1 Co1 Na1 2_665 5_666 97.77(3) yes
O3 Co1 Na1 8_666 . 123.80(5) yes
O3 Co1 Na1 4 . 56.20(5) yes
O2 Co1 Na1 . . 99.31(5) yes
O2 Co1 Na1 5_666 . 80.69(5) yes
O1 Co1 Na1 6_657 . 40.83(5) yes
O1 Co1 Na1 2_564 . 139.17(5) yes
Na1 Co1 Na1 6_557 . 94.32(3) yes
Na1 Co1 Na1 2_664 . 85.68(3) yes
Na1 Co1 Na1 6_556 . 97.77(3) yes
Na1 Co1 Na1 2_665 . 82.23(3) yes
Na1 Co1 Na1 5_666 . 180.0 yes
O3 P1 O3 . 7_565 109.79(12) yes
O3 P1 O1 . . 109.94(8) yes
O3 P1 O1 7_565 . 109.94(8) yes
O3 P1 O2 . . 107.53(8) yes
O3 P1 O2 7_565 . 107.53(8) yes
O1 P1 O2 . . 112.06(12) yes
O3 P1 Na1 . 1_455 75.06(6) yes
O3 P1 Na1 7_565 1_455 75.06(6) yes
O1 P1 Na1 . 1_455 63.00(8) yes
O2 P1 Na1 . 1_455 175.05(8) yes
O3 P1 Na1 . 6_556 76.20(7) yes
O3 P1 Na1 7_565 6_556 76.20(7) yes
O1 P1 Na1 . 6_556 168.14(9) yes
O2 P1 Na1 . 6_556 56.09(8) yes
Na1 P1 Na1 1_455 6_556 128.86(4) yes
O3 P1 Na1 . 6_557 125.08(6) yes
O3 P1 Na1 7_565 6_557 125.08(6) yes
O1 P1 Na1 . 6_557 51.43(9) yes
O2 P1 Na1 . 6_557 60.63(8) yes
Na1 P1 Na1 1_455 6_557 114.42(3) yes
Na1 P1 Na1 6_556 6_557 116.72(5) yes
O3 P1 Na1 . 5_656 33.32(6) yes
O3 P1 Na1 7_565 5_656 142.70(7) yes
O1 P1 Na1 . 5_656 87.96(3) yes
O2 P1 Na1 . 5_656 94.47(2) yes
Na1 P1 Na1 1_455 5_656 85.52(2) yes
Na1 P1 Na1 6_556 5_656 92.82(3) yes
Na1 P1 Na1 6_557 5_656 91.84(3) yes
O3 P1 Na1 . 5_666 142.70(7) yes
O3 P1 Na1 7_565 5_666 33.32(6) yes
O1 P1 Na1 . 5_666 87.96(3) yes
O2 P1 Na1 . 5_666 94.47(2) yes
Na1 P1 Na1 1_455 5_666 85.52(2) yes
Na1 P1 Na1 6_556 5_666 92.82(3) yes
Na1 P1 Na1 6_557 5_666 91.84(3) yes
Na1 P1 Na1 5_656 5_666 171.03(5) yes
P1 O1 Na1 . 6_557 97.80(11) yes
P1 O1 Co1 . 4_456 130.86(5) yes
Na1 O1 Co1 6_557 4_456 98.21(7) yes
P1 O1 Co1 . 2_565 130.86(5) yes
Na1 O1 Co1 6_557 2_565 98.21(7) yes
Co1 O1 Co1 4_456 2_565 92.00(8) yes
P1 O1 Na1 . 1_455 85.21(10) yes
Na1 O1 Na1 6_557 1_455 176.99(10) yes
Co1 O1 Na1 4_456 1_455 79.73(6) yes
Co1 O1 Na1 2_565 1_455 79.73(6) yes
P1 O2 Co1 . . 126.99(5) yes
P1 O2 Co1 . 3_646 126.99(5) yes
Co1 O2 Co1 . 3_646 103.90(8) yes
P1 O2 Na1 . 6_556 91.75(10) yes
Co1 O2 Na1 . 6_556 96.60(6) yes
Co1 O2 Na1 3_646 6_556 96.60(6) yes
P1 O2 Na1 . 6_557 87.88(9) yes
Co1 O2 Na1 . 6_557 83.62(6) yes
Co1 O2 Na1 3_646 6_557 83.62(6) yes
Na1 O2 Na1 6_556 6_557 179.64(10) yes
P1 O3 Co1 . 4_455 138.17(10) yes
P1 O3 Na1 . 5_656 125.19(9) yes
Co1 O3 Na1 4_455 5_656 96.27(7) yes
P1 O3 Na1 . 1_455 74.60(7) yes
Co1 O3 Na1 4_455 1_455 86.53(6) yes
Na1 O3 Na1 5_656 1_455 110.91(6) yes
P1 O3 Na1 . 6_556 73.75(7) yes
Co1 O3 Na1 4_455 6_556 89.97(6) yes
Na1 O3 Na1 5_656 6_556 121.79(6) yes
Na1 O3 Na1 1_455 6_556 127.25(6) yes

loop_
_geom_bond_atom_site_label_1
_geom_bond_atom_site_label_2
_geom_bond_site_symmetry_2
_geom_bond_distance
_geom_bond_publ_flag
Na1 O3 5_656 2.285(2) yes
Na1 O3 3_656 2.285(2) yes
Na1 O1 6_657 2.350(3) yes
Na1 O2 6_656 2.426(2) yes
Na1 O2 6_657 2.597(2) yes
Na1 O1 1_655 2.601(3) yes
Na1 P1 1_655 2.909(2) yes
Na1 O3 7_665 2.915(2) yes
Na1 O3 1_655 2.915(2) yes
Na1 P1 6_656 2.922(2) yes
Na1 O3 6_656 2.956(2) yes
Na1 O3 4 2.956(2) yes
Co1 O3 8_666 1.9801(14) yes
Co1 O3 4 1.9801(14) yes
Co1 O2 . 2.1525(13) yes
Co1 O2 5_666 2.1525(13) yes
Co1 O1 6_657 2.3563(15) yes
Co1 O1 2_564 2.3563(15) yes
Co1 Na1 6_557 3.1832(13) yes
Co1 Na1 2_664 3.1832(13) yes
Co1 Na1 6_556 3.4237(13) yes
Co1 Na1 2_665 3.4237(13) yes
Co1 Na1 5_666 3.557(2) yes
P1 O3 . 1.524(2) yes
P1 O3 7_565 1.524(2) yes
P1 O1 . 1.538(2) yes
P1 O2 . 1.556(2) yes
P1 Na1 1_455 2.909(2) yes
P1 Na1 6_556 2.922(2) yes
P1 Na1 6_557 2.978(2) yes
P1 Na1 5_656 3.4004(15) yes
P1 Na1 5_666 3.4004(15) yes
O1 Na1 6_557 2.350(3) yes
O1 Co1 4_456 2.3563(15) yes
O1 Co1 2_565 2.3563(15) yes
O1 Na1 1_455 2.601(3) yes
O2 Co1 3_646 2.1525(13) yes
O2 Na1 6_556 2.426(2) yes
O2 Na1 6_557 2.597(2) yes
O3 Co1 4_455 1.9801(14) yes
O3 Na1 5_656 2.285(2) yes
O3 Na1 1_455 2.915(2) yes
O3 Na1 6_556 2.956(2) yes
